data_2224635
loop_
_publ_author_name
'Li, Xue-Mei'
'Feng, Si-Si'
'Wang, Fan'
'Ma, Qi'
'Zhu, Miao-Li'

_publ_section_title
;
 Bis(2,4,6-triamino-1,3,5-triazin-1-ium) hydrogen phosphate trihydrate
;
_journal_coeditor_code HB5248
_journal_issue 1
_journal_name_full 'Acta Crystallographica Section E'
_journal_page_first o239
_journal_page_last o240
_journal_paper_doi 10.1107/S1600536809054798
_journal_volume 66
_journal_year 2010
_chemical_formula_iupac '2C3 H7 N6 +, H P O4 2-, 3H2 O'
_chemical_formula_moiety '2(C3 H7 N6 +), H O4 P 2-, 3(H2 O)'
_chemical_formula_sum 'C6 H21 N12 O7 P'
_chemical_formula_weight 404.32
_chemical_name_systematic
;
Bis(2,4,6-triamino-1,3,5-triazin-1-ium) hydrogen phosphate trihydrate
;
_space_group_IT_number 2
_symmetry_cell_setting triclinic
_symmetry_space_group_name_Hall '-P 1'
_symmetry_space_group_name_H-M 'P -1'
_atom_sites_solution_hydrogens geom
_atom_sites_solution_primary direct
_atom_sites_solution_secondary difmap
_audit_creation_method SHELXL-97
_cell_angle_alpha 91.865(11)
_cell_angle_beta 105.609(10)
_cell_angle_gamma 108.020(9)
_cell_formula_units_Z 2
_cell_length_a 6.767(4)
_cell_length_b 10.548(7)
_cell_length_c 12.497(8)
_cell_measurement_reflns_used 1970
_cell_measurement_temperature 296(2)
_cell_measurement_theta_max 28.02
_cell_measurement_theta_min 2.49
_cell_volume 810.4(9)
_computing_cell_refinement 'SAINT (Bruker, 2000)'
_computing_data_collection 'SMART (Bruker, 2000)'
_computing_data_reduction 'SAINT (Bruker, 2000)'
_computing_molecular_graphics 'ORTEP-3 (Farrugia, 1997)'
_computing_publication_material 'SHELXTL (Sheldrick, 2008)'
_computing_structure_refinement 'SHELXL97 (Sheldrick, 2008)'
_computing_structure_solution 'SHELXS97 (Sheldrick, 2008)'
_diffrn_ambient_temperature 296(2)
_diffrn_measured_fraction_theta_full 0.975
_diffrn_measured_fraction_theta_max 0.975
_diffrn_measurement_device_type 'Bruker SMART 1K CCD'
_diffrn_measurement_method \w
_diffrn_radiation_monochromator graphite
_diffrn_radiation_source 'fine-focus sealed tube'
_diffrn_radiation_type MoK\a
_diffrn_radiation_wavelength 0.71073
_diffrn_reflns_av_R_equivalents 0.0285
_diffrn_reflns_av_sigmaI/netI 0.0512
_diffrn_reflns_limit_h_max 8
_diffrn_reflns_limit_h_min -7
_diffrn_reflns_limit_k_max 12
_diffrn_reflns_limit_k_min -11
_diffrn_reflns_limit_l_max 7
_diffrn_reflns_limit_l_min -14
_diffrn_reflns_number 3823
_diffrn_reflns_theta_full 25.10
_diffrn_reflns_theta_max 25.10
_diffrn_reflns_theta_min 2.05
_diffrn_standards_number 0
_exptl_absorpt_coefficient_mu 0.236
_exptl_absorpt_correction_T_max 0.954
_exptl_absorpt_correction_T_min 0.933
_exptl_absorpt_correction_type multi-scan
_exptl_absorpt_process_details '(SADABS; Bruker, 2000)'
_exptl_crystal_colour colourless
_exptl_crystal_density_diffrn 1.657
_exptl_crystal_density_method 'not measured'
_exptl_crystal_description block
_exptl_crystal_F_000 424
_exptl_crystal_size_max 0.30
_exptl_crystal_size_mid 0.25
_exptl_crystal_size_min 0.20
_refine_diff_density_max 0.325
_refine_diff_density_min -0.532
_refine_ls_extinction_method none
_refine_ls_goodness_of_fit_ref 1.064
_refine_ls_hydrogen_treatment mixed
_refine_ls_matrix_type full
_refine_ls_number_parameters 274
_refine_ls_number_reflns 2803
_refine_ls_number_restraints 0
_refine_ls_restrained_S_all 1.064
_refine_ls_R_factor_all 0.0853
_refine_ls_R_factor_gt 0.0566
_refine_ls_shift/su_max 0.003
_refine_ls_shift/su_mean 0.000
_refine_ls_structure_factor_coef Fsqd
_refine_ls_weighting_details 'calc w=1/[\s^2^(Fo^2^)+(0.0996P)^2^+0.5200P] where P=(Fo^2^+2Fc^2^)/3'
_refine_ls_weighting_scheme calc
_refine_ls_wR_factor_gt 0.1468
_refine_ls_wR_factor_ref 0.1782
_reflns_number_gt 2027
_reflns_number_total 2803
_reflns_threshold_expression I>2\s(I)
_cod_data_source_file hb5248.cif
_cod_data_source_block I
_cod_depositor_comments
;
The following automatic conversions were performed:
'_symmetry_cell_setting' value 'Triclinic' changed to 'triclinic'
according to '/home/saulius/struct/CIF-dictionaries/cif_core.dic'
dictionary named 'cif_core.dic' version 2.4.1 from 2010-06-29.

Automatic conversion script
Id: cif_fix_enum 1527 2010-12-29 10:47:43Z saulius 

The following automatic conversions were performed:

'_symmetry_cell_setting' value 'Triclinic' changed to 'triclinic'
according to /home/saulius/struct/CIF-dictionaries/cif_core.dic
dictionary named 'cif_core.dic' version 2.4.1 from 2010-06-29.

Automatic conversion script
Id: cif_fix_values 1715 2011-07-08 13:25:40Z adriana 
;
_cod_original_cell_volume 810.3(9)
_cod_database_code 2224635
_cod_database_fobs_code 2224635

loop_
_symmetry_equiv_pos_as_xyz
'x, y, z'
'-x, -y, -z'

loop_
_atom_site_type_symbol
_atom_site_label
_atom_site_fract_x
_atom_site_fract_y
_atom_site_fract_z
_atom_site_U_iso_or_equiv
_atom_site_adp_type
_atom_site_calc_flag
_atom_site_refinement_flags
_atom_site_occupancy
_atom_site_disorder_assembly
_atom_site_disorder_group
C C1 0.5323(6) 0.7920(4) -0.0156(3) 0.0352(8) Uani d . 1 . .
C C2 0.6740(6) 0.8584(4) 0.1714(3) 0.0359(8) Uani d . 1 . .
C C3 0.4373(6) 0.6393(4) 0.1008(3) 0.0337(8) Uani d . 1 . .
C C4 0.0847(5) 0.8128(3) 0.0751(3) 0.0317(8) Uani d . 1 . .
C C5 0.2296(6) 0.8597(4) 0.2627(3) 0.0372(8) Uani d . 1 . .
C C6 -0.0212(5) 0.6489(4) 0.1803(3) 0.0329(8) Uani d . 1 . .
N N1 0.4191(5) 0.6664(3) -0.0031(2) 0.0352(7) Uani d . 1 . .
N N2 0.6575(5) 0.8903(3) 0.0688(2) 0.0355(7) Uani d . 1 . .
N N3 0.5651(5) 0.7323(3) 0.1889(3) 0.0363(7) Uani d . 1 . .
H H3 0.577(6) 0.712(4) 0.248(3) 0.029(10) Uiso d . 1 . .
N N4 0.5233(5) 0.8212(3) -0.1176(3) 0.0436(8) Uani d . 1 . .
H H4A 0.5955 0.9002 -0.1280 0.052 Uiso calc R 1 . .
H H4B 0.4453 0.7613 -0.1741 0.052 Uiso calc R 1 . .
N N5 0.7957(5) 0.9458(3) 0.2586(3) 0.0459(8) Uani d . 1 . .
H H5A 0.8672 1.0258 0.2499 0.055 Uiso calc R 1 . .
H H5B 0.8047 0.9235 0.3249 0.055 Uiso calc R 1 . .
N N6 0.3325(5) 0.5192(3) 0.1207(3) 0.0418(8) Uani d . 1 . .
H H6A 0.2515 0.4577 0.0659 0.050 Uiso calc R 1 . .
H H6B 0.3450 0.5021 0.1886 0.050 Uiso calc R 1 . .
N N7 0.2203(5) 0.9023(3) 0.1634(2) 0.0358(7) Uani d . 1 . .
N N8 0.1115(5) 0.7333(3) 0.2726(3) 0.0374(7) Uani d . 1 . .
H H8 0.126(5) 0.703(3) 0.334(3) 0.021(8) Uiso d . 1 . .
N N9 -0.0400(4) 0.6864(3) 0.0791(2) 0.0330(7) Uani d . 1 . .
N N10 0.3541(5) 0.9350(4) 0.3562(3) 0.0552(10) Uani d . 1 . .
H H10A 0.4343 1.0157 0.3550 0.066 Uiso calc R 1 . .
H H10B 0.3558 0.9039 0.4191 0.066 Uiso calc R 1 . .
N N11 -0.1322(5) 0.5270(3) 0.1931(3) 0.0420(8) Uani d . 1 . .
H H11A -0.2178 0.4709 0.1354 0.050 Uiso calc R 1 . .
H H11B -0.1193 0.5031 0.2591 0.050 Uiso calc R 1 . .
N N12 0.0741(5) 0.8512(3) -0.0246(2) 0.0379(7) Uani d . 1 . .
H H12A 0.1520 0.9305 -0.0310 0.045 Uiso calc R 1 . .
H H12B -0.0107 0.7969 -0.0834 0.045 Uiso calc R 1 . .
P P1 0.24796(15) 0.68587(9) 0.57240(7) 0.0335(3) Uani d . 1 . .
O O1 0.0294(5) 0.6330(3) 0.6053(3) 0.0599(9) Uani d . 1 A .
H H1 -0.0482 0.5614 0.5669 0.090 Uiso calc R 1 . .
O O2A 0.2963(6) 0.8336(3) 0.5671(3) 0.0445(14) Uani d P 0.767(9) A 1
O O3A 0.2088(7) 0.6098(4) 0.4601(4) 0.0353(15) Uani d P 0.757(14) A 1
O O4A 0.4058(6) 0.6486(5) 0.6643(3) 0.0507(16) Uani d P 0.765(11) A 1
O O2B 0.176(2) 0.7686(13) 0.4856(10) 0.046(5) Uani d P 0.233(9) A 2
O O3B 0.279(2) 0.5614(14) 0.5130(13) 0.040(5) Uani d P 0.243(14) A 2
O O4B 0.4481(19) 0.7567(17) 0.6642(10) 0.048(5) Uani d P 0.235(11) A 2
O O5 0.4731(5) 0.4107(3) 0.6295(3) 0.0606(9) Uani d . 1 . .
H H5C 0.4405 0.4792 0.6078 0.091 Uiso d R 1 . .
H H5D 0.5757 0.4063 0.6041 0.091 Uiso d R 1 . .
O O6 0.8660(5) 0.7583(4) 0.7442(3) 0.0753(11) Uani d . 1 . .
H H6C 0.7299 0.7431 0.7189 0.113 Uiso d R 1 . .
H H6D 0.8984 0.7038 0.7061 0.113 Uiso d R 1 . .
O O7 0.8612(6) 0.8583(4) 0.4724(3) 0.0799(11) Uani d . 1 . .
H H7A 0.7320 0.8059 0.4420 0.120 Uiso d R 1 . .
H H7B 0.9418 0.8093 0.4809 0.120 Uiso d R 1 . .

loop_
_atom_site_aniso_label
_atom_site_aniso_U_11
_atom_site_aniso_U_22
_atom_site_aniso_U_33
_atom_site_aniso_U_12
_atom_site_aniso_U_13
_atom_site_aniso_U_23
C1 0.0292(18) 0.040(2) 0.040(2) 0.0123(16) 0.0150(15) 0.0077(16)
C2 0.0342(19) 0.039(2) 0.042(2) 0.0175(16) 0.0177(16) 0.0081(17)
C3 0.0292(18) 0.038(2) 0.040(2) 0.0133(15) 0.0165(15) 0.0067(16)
C4 0.0274(18) 0.039(2) 0.0343(19) 0.0133(15) 0.0146(15) 0.0090(15)
C5 0.0281(18) 0.047(2) 0.035(2) 0.0074(16) 0.0143(15) 0.0034(16)
C6 0.0272(18) 0.044(2) 0.0321(19) 0.0140(16) 0.0127(14) 0.0088(15)
N1 0.0342(17) 0.0360(17) 0.0369(17) 0.0086(13) 0.0161(13) 0.0076(13)
N2 0.0348(16) 0.0349(17) 0.0402(17) 0.0088(13) 0.0193(13) 0.0082(13)
N3 0.0397(18) 0.0396(18) 0.0358(19) 0.0147(14) 0.0188(15) 0.0119(15)
N4 0.0468(19) 0.0413(18) 0.0375(18) 0.0038(15) 0.0161(14) 0.0071(14)
N5 0.054(2) 0.0432(19) 0.0371(18) 0.0088(15) 0.0154(15) 0.0043(15)
N6 0.0464(19) 0.0408(19) 0.0396(18) 0.0101(15) 0.0188(15) 0.0120(14)
N7 0.0302(16) 0.0381(17) 0.0375(17) 0.0053(13) 0.0146(13) 0.0040(13)
N8 0.0384(18) 0.047(2) 0.0266(17) 0.0108(15) 0.0130(14) 0.0108(14)
N9 0.0303(15) 0.0344(17) 0.0331(16) 0.0065(13) 0.0119(12) 0.0084(12)
N10 0.048(2) 0.062(2) 0.0367(19) -0.0071(17) 0.0125(16) -0.0012(16)
N11 0.0438(18) 0.0413(18) 0.0323(17) 0.0017(14) 0.0111(14) 0.0125(13)
N12 0.0408(18) 0.0368(17) 0.0337(17) 0.0056(14) 0.0150(13) 0.0101(13)
P1 0.0332(5) 0.0360(5) 0.0311(5) 0.0064(4) 0.0142(4) 0.0090(4)
O1 0.0576(19) 0.0512(19) 0.068(2) -0.0043(14) 0.0431(16) -0.0138(15)
O2A 0.047(2) 0.039(2) 0.047(3) 0.0066(17) 0.022(2) 0.0108(18)
O3A 0.036(2) 0.037(2) 0.033(2) 0.0065(16) 0.0155(18) 0.0097(17)
O4A 0.058(3) 0.059(4) 0.038(2) 0.028(2) 0.0091(17) 0.0085(18)
O2B 0.060(9) 0.058(9) 0.030(8) 0.032(7) 0.015(7) 0.015(6)
O3B 0.042(7) 0.045(8) 0.039(9) 0.019(6) 0.015(6) -0.006(6)
O4B 0.039(7) 0.054(12) 0.047(7) 0.012(6) 0.008(5) 0.011(6)
O5 0.073(2) 0.075(2) 0.065(2) 0.0440(18) 0.0458(17) 0.0388(16)
O6 0.065(2) 0.121(3) 0.0487(19) 0.050(2) 0.0113(16) -0.0150(18)
O7 0.085(3) 0.086(3) 0.077(2) 0.036(2) 0.025(2) 0.037(2)

loop_
_atom_type_symbol
_atom_type_description
_atom_type_scat_dispersion_real
_atom_type_scat_dispersion_imag
_atom_type_scat_source
C C 0.0033 0.0016 'International Tables Vol C Tables 4.2.6.8 and 6.1.1.4'
H H 0.0000 0.0000 'International Tables Vol C Tables 4.2.6.8 and 6.1.1.4'
N N 0.0061 0.0033 'International Tables Vol C Tables 4.2.6.8 and 6.1.1.4'
O O 0.0106 0.0060 'International Tables Vol C Tables 4.2.6.8 and 6.1.1.4'
P P 0.1023 0.0942 'International Tables Vol C Tables 4.2.6.8 and 6.1.1.4'

loop_
_geom_angle_atom_site_label_1
_geom_angle_atom_site_label_2
_geom_angle_atom_site_label_3
_geom_angle_site_symmetry_1
_geom_angle_site_symmetry_3
_geom_angle
_geom_angle_publ_flag
N4 C1 N2 . . 116.9(3) ?
N4 C1 N1 . . 118.0(3) ?
N2 C1 N1 . . 125.1(3) n
N5 C2 N2 . . 121.1(3) ?
N5 C2 N3 . . 118.1(3) ?
N2 C2 N3 . . 120.7(3) n
N6 C3 N1 . . 120.4(3) ?
N6 C3 N3 . . 118.3(3) ?
N1 C3 N3 . . 121.3(3) n
N12 C4 N7 . . 117.0(3) ?
N12 C4 N9 . . 116.9(3) ?
N7 C4 N9 . . 126.1(3) n
N10 C5 N7 . . 122.6(4) ?
N10 C5 N8 . . 115.9(3) ?
N7 C5 N8 . . 121.5(3) n
N11 C6 N9 . . 120.4(3) ?
N11 C6 N8 . . 118.1(3) ?
N9 C6 N8 . . 121.5(3) n
C3 N1 C1 . . 116.4(3) n
C2 N2 C1 . . 116.6(3) n
C3 N3 C2 . . 119.9(3) n
C3 N3 H3 . . 118(3) ?
C2 N3 H3 . . 122(3) ?
C1 N4 H4A . . 120.0 ?
C1 N4 H4B . . 120.0 ?
H4A N4 H4B . . 120.0 ?
C2 N5 H5A . . 120.0 ?
C2 N5 H5B . . 120.0 ?
H5A N5 H5B . . 120.0 ?
C3 N6 H6A . . 120.0 ?
C3 N6 H6B . . 120.0 ?
H6A N6 H6B . . 120.0 ?
C5 N7 C4 . . 115.4(3) n
C6 N8 C5 . . 119.8(3) n
C6 N8 H8 . . 118(2) ?
C5 N8 H8 . . 122(2) ?
C6 N9 C4 . . 115.6(3) n
C5 N10 H10A . . 120.0 ?
C5 N10 H10B . . 120.0 ?
H10A N10 H10B . . 120.0 ?
C6 N11 H11A . . 120.0 ?
C6 N11 H11B . . 120.0 ?
H11A N11 H11B . . 120.0 ?
C4 N12 H12A . . 120.0 ?
C4 N12 H12B . . 120.0 ?
H12A N12 H12B . . 120.0 ?
O4B P1 O2B . . 116.0(8) ?
O2A P1 O4A . . 115.2(3) ?
O2A P1 O3A . . 112.0(2) ?
O4A P1 O3A . . 112.0(3) ?
O4B P1 O1 . . 116.8(5) ?
O2B P1 O1 . . 97.5(5) ?
O2A P1 O1 . . 107.06(18) ?
O4A P1 O1 . . 102.7(2) ?
O3A P1 O1 . . 106.93(17) ?
O4B P1 O3B . . 109.3(8) ?
O2B P1 O3B . . 108.8(9) ?
O1 P1 O3B . . 107.7(4) ?
P1 O1 H1 . . 109.5 ?
H5C O5 H5D . . 107.7 ?
H6C O6 H6D . . 107.7 ?
H7A O7 H7B . . 106.2 ?

loop_
_geom_bond_atom_site_label_1
_geom_bond_atom_site_label_2
_geom_bond_site_symmetry_2
_geom_bond_distance
_geom_bond_publ_flag
C1 N4 . 1.311(5) n
C1 N2 . 1.346(5) n
C1 N1 . 1.347(5) n
C2 N5 . 1.303(5) n
C2 N2 . 1.320(5) n
C2 N3 . 1.363(5) n
C3 N6 . 1.315(5) n
C3 N1 . 1.320(4) n
C3 N3 . 1.347(5) n
C4 N12 . 1.313(4) n
C4 N7 . 1.343(5) n
C4 N9 . 1.350(4) n
C5 N10 . 1.305(5) ?
C5 N7 . 1.326(5) n
C5 N8 . 1.355(5) n
C6 N11 . 1.313(5) n
C6 N9 . 1.323(4) n
C6 N8 . 1.346(5) n
N3 H3 . 0.77(4) ?
N4 H4A . 0.8600 ?
N4 H4B . 0.8600 ?
N5 H5A . 0.8600 ?
N5 H5B . 0.8600 ?
N6 H6A . 0.8600 ?
N6 H6B . 0.8600 ?
N8 H8 . 0.84(3) ?
N10 H10A . 0.8600 ?
N10 H10B . 0.8600 ?
N11 H11A . 0.8600 ?
N11 H11B . 0.8600 ?
N12 H12A . 0.8600 ?
N12 H12B . 0.8600 ?
P1 O4B . 1.480(12) ?
P1 O2B . 1.488(10) ?
P1 O2A . 1.498(4) ?
P1 O4A . 1.498(4) ?
P1 O3A . 1.510(4) ?
P1 O1 . 1.581(3) ?
P1 O3B . 1.584(11) ?
O1 H1 . 0.8200 ?
O5 H5C . 0.8501 ?
O5 H5D . 0.8500 ?
O6 H6C . 0.8500 ?
O6 H6D . 0.8501 ?
O7 H7A . 0.8508 ?
O7 H7B . 0.8500 ?

loop_
_geom_hbond_atom_site_label_D
_geom_hbond_atom_site_label_H
_geom_hbond_atom_site_label_A
_geom_hbond_site_symmetry_A
_geom_hbond_distance_DH
_geom_hbond_distance_HA
_geom_hbond_distance_DA
_geom_hbond_angle_DHA
_geom_hbond_publ_flag
N3 H3 O5 2_666 0.77(4) 2.06(4) 2.791(4) 158(4) y
N4 H4B O4A 1_554 0.86 2.22 2.998(5) 151 y
N4 H4A N7 2_675 0.86 2.20 3.059(5) 177 y
N5 H5B O7 . 0.86 1.97 2.822(5) 170 y
N5 H5A O6 2_776 0.86 2.41 3.258(5) 167 y
N6 H6B O5 2_666 0.86 2.28 3.009(5) 143 y
N6 H6A N9 2_565 0.86 2.17 3.031(5) 176 y
N8 H8 O3A . 0.84(3) 1.93(4) 2.742(7) 164(3) y
N10 H10B O2A . 0.86 2.11 2.952(5) 168 y
N10 H10A O2A 2_676 0.86 1.99 2.744(5) 146 y
N11 H11B O4A 2_566 0.86 2.53 3.147(6) 129 y
N11 H11B O1 2_566 0.86 2.33 3.121(5) 152 y
N11 H11A N1 2_565 0.86 2.02 2.884(4) 178 y
N12 H12B O6 1_454 0.86 2.07 2.840(5) 149 y
N12 H12A N2 2_675 0.86 2.08 2.935(4) 172 y
O1 H1 O3A 2_566 0.82 1.76 2.535(5) 157 y
O5 H5D O3A 2_666 0.85 1.89 2.739(5) 177 y
O5 H5C O4A . 0.85 2.00 2.726(6) 142 y
O6 H6D O1 1_655 0.85 1.97 2.787(4) 161 y
O6 H6C O4A . 0.85 2.02 2.838(6) 162 y
O7 H7B O1 1_655 0.85 2.57 3.257(5) 139 y
O7 H7B O2A 1_655 0.85 2.28 2.958(6) 137 y
O7 H7A O5 2_666 0.85 2.28 3.006(6) 144 y

loop_
_geom_torsion_atom_site_label_1
_geom_torsion_atom_site_label_2
_geom_torsion_atom_site_label_3
_geom_torsion_atom_site_label_4
_geom_torsion_site_symmetry_1
_geom_torsion_site_symmetry_2
_geom_torsion_site_symmetry_3
_geom_torsion_site_symmetry_4
_geom_torsion
_geom_torsion_publ_flag
N6 C3 N1 C1 . . . . -179.9(3) ?
N3 C3 N1 C1 . . . . -0.9(5) ?
N4 C1 N1 C3 . . . . 177.9(3) ?
N2 C1 N1 C3 . . . . -1.1(5) ?
N5 C2 N2 C1 . . . . 178.3(3) ?
N3 C2 N2 C1 . . . . -1.1(5) ?
N4 C1 N2 C2 . . . . -176.9(3) ?
N1 C1 N2 C2 . . . . 2.1(5) ?
N6 C3 N3 C2 . . . . -179.2(3) ?
N1 C3 N3 C2 . . . . 1.8(5) ?
N5 C2 N3 C3 . . . . 179.9(3) ?
N2 C2 N3 C3 . . . . -0.8(5) ?
N10 C5 N7 C4 . . . . 179.9(4) ?
N8 C5 N7 C4 . . . . 1.0(5) ?
N12 C4 N7 C5 . . . . -179.0(3) ?
N9 C4 N7 C5 . . . . 0.1(5) ?
N11 C6 N8 C5 . . . . 179.6(3) ?
N9 C6 N8 C5 . . . . -0.2(5) ?
N10 C5 N8 C6 . . . . -180.0(3) ?
N7 C5 N8 C6 . . . . -1.0(5) ?
N11 C6 N9 C4 . . . . -178.6(3) ?
N8 C6 N9 C4 . . . . 1.2(5) ?
N12 C4 N9 C6 . . . . 178.0(3) ?
N7 C4 N9 C6 . . . . -1.2(5) ?
